data_1520196
loop_
_publ_author_name
'Callear, Samantha K.'
'Hursthouse, Michael B.'

_publ_section_title
;
 pimelic acid 2-imidazolidinone
;
_journal_name_full 'Crystal Structure Report Archive'
_journal_page_first 499
_journal_year 2008
_chemical_formula_sum 'C5 H9 N O2.5'
_chemical_formula_weight 123.13
_chemical_name_systematic
;
Pimelic acid & 2-imidazolidinone
;
_space_group_IT_number 63
_symmetry_cell_setting orthorhombic
_symmetry_space_group_name_Hall '-C 2c 2'
_symmetry_space_group_name_H-M 'C m c m'
_atom_sites_solution_hydrogens geom
_atom_sites_solution_primary direct
_atom_sites_solution_secondary difmap
_cell_angle_alpha 90.00
_cell_angle_beta 90.00
_cell_angle_gamma 90.00
_cell_formula_units_Z 8
_cell_length_a 6.8156(6)
_cell_length_b 12.7537(12)
_cell_length_c 14.1899(11)
_cell_measurement_reflns_used 815
_cell_measurement_temperature 120(2)
_cell_measurement_theta_max 27.48
_cell_measurement_theta_min 2.91
_cell_volume 1233.44(19)
_computing_cell_refinement 'DENZO (Otwinowski & Minor, 1997) & COLLECT (Hooft, R.W.W., 1998)'
_computing_data_collection 'COLLECT (Hooft, R.W.W., 1998)'
_computing_data_reduction 'DENZO (Otwinowski & Minor, 1997) & COLLECT (Hooft, R.W.W., 1998)'
_computing_structure_refinement 'SHELXL-97 (Sheldrick, 1997)'
_diffrn_ambient_temperature 120(2)
_diffrn_detector_area_resol_mean 9.091
_diffrn_measured_fraction_theta_full 0.994
_diffrn_measured_fraction_theta_max 0.994
_diffrn_measurement_device_type 'Bruker-Nonius 95mm CCD camera on \k-goniostat'
_diffrn_measurement_method '\f & \w scans'
_diffrn_radiation_monochromator '10cm confocal mirrors'
_diffrn_radiation_source 'Bruker-Nonius FR591 rotating anode'
_diffrn_radiation_type MoK\a
_diffrn_radiation_wavelength 0.71073
_diffrn_reflns_av_R_equivalents 0.0636
_diffrn_reflns_av_sigmaI/netI 0.0490
_diffrn_reflns_limit_h_max 8
_diffrn_reflns_limit_h_min -8
_diffrn_reflns_limit_k_max 11
_diffrn_reflns_limit_k_min -16
_diffrn_reflns_limit_l_max 16
_diffrn_reflns_limit_l_min -18
_diffrn_reflns_number 4539
_diffrn_reflns_theta_full 27.48
_diffrn_reflns_theta_max 27.48
_diffrn_reflns_theta_min 3.19
_exptl_absorpt_coefficient_mu 0.106
_exptl_absorpt_correction_T_max 0.9989
_exptl_absorpt_correction_T_min 0.9842
_exptl_absorpt_correction_type multi-scan
_exptl_absorpt_process_details 'SADABS V2.10 (Sheldrick, G.M., 2003)'
_exptl_crystal_colour colourless
_exptl_crystal_density_diffrn 1.326
_exptl_crystal_density_method 'not measured'
_exptl_crystal_description plate
_exptl_crystal_F_000 528
_exptl_crystal_size_max 0.15
_exptl_crystal_size_mid 0.07
_exptl_crystal_size_min 0.01
_refine_diff_density_max 0.307
_refine_diff_density_min -0.300
_refine_diff_density_rms 0.058
_refine_ls_extinction_method none
_refine_ls_goodness_of_fit_ref 1.170
_refine_ls_hydrogen_treatment constr
_refine_ls_matrix_type full
_refine_ls_number_parameters 55
_refine_ls_number_reflns 800
_refine_ls_number_restraints 0
_refine_ls_restrained_S_all 1.170
_refine_ls_R_factor_all 0.0896
_refine_ls_R_factor_gt 0.0591
_refine_ls_shift/su_max 0.000
_refine_ls_shift/su_mean 0.000
_refine_ls_structure_factor_coef Fsqd
_refine_ls_weighting_details 'calc w=1/[\s^2^(Fo^2^)+(0.0215P)^2^+2.1940P] where P=(Fo^2^+2Fc^2^)/3'
_refine_ls_weighting_scheme calc
_refine_ls_wR_factor_gt 0.1118
_refine_ls_wR_factor_ref 0.1285
_reflns_number_gt 578
_reflns_number_total 800
_reflns_threshold_expression >2sigma(I)
_cod_data_source_file eCrystal-499.cif
_cod_data_source_block 07skc0003cmcm
_cod_depositor_comments
;
Citation :
Callear, Samantha K. and Hursthouse, Michael B. (2008) 
University of Southampton, Crystal Structure Report Archive. 
(doi:10.5258/ecrystals/499)

More at:
http://ecrystals.chem.soton.ac.uk/499/
;
_cod_original_sg_symbol_H-M Cmcm
_cod_original_formula_sum 'C5 H9 N O2.50'
_cod_database_code 1520196

loop_
_symmetry_equiv_pos_as_xyz
'x, y, z'
'-x, -y, z+1/2'
'-x, y, -z+1/2'
'x, -y, -z'
'x+1/2, y+1/2, z'
'-x+1/2, -y+1/2, z+1/2'
'-x+1/2, y+1/2, -z+1/2'
'x+1/2, -y+1/2, -z'
'-x, -y, -z'
'x, y, -z-1/2'
'x, -y, z-1/2'
'-x, y, z'
'-x+1/2, -y+1/2, -z'
'x+1/2, y+1/2, -z-1/2'
'x+1/2, -y+1/2, z-1/2'
'-x+1/2, y+1/2, z'

loop_
_atom_site_label
_atom_site_type_symbol
_atom_site_fract_x
_atom_site_fract_y
_atom_site_fract_z
_atom_site_U_iso_or_equiv
_atom_site_adp_type
_atom_site_occupancy
_atom_site_symmetry_multiplicity
_atom_site_calc_flag
_atom_site_refinement_flags
_atom_site_disorder_assembly
_atom_site_disorder_group
C1 C 0.0000 0.3041(2) 0.48515(19) 0.0262(6) Uani 1 2 d S . .
C2 C 0.0000 0.3750(2) 0.56975(18) 0.0260(7) Uani 1 2 d S . .
H2A H -0.1174 0.4206 0.5675 0.031 Uiso 0.50 1 calc PR . .
H2B H 0.1174 0.4206 0.5675 0.031 Uiso 0.50 1 calc PR . .
C3 C 0.0000 0.3141(2) 0.66175(17) 0.0238(6) Uani 1 2 d S . .
H3A H 0.1172 0.2683 0.6633 0.029 Uiso 0.50 1 calc PR . .
H3B H -0.1172 0.2683 0.6633 0.029 Uiso 0.50 1 calc PR . .
C4 C 0.0000 0.3831(3) 0.7500 0.0249(9) Uani 1 4 d S . .
H4A H -0.1177 0.4286 0.7500 0.030 Uiso 0.50 2 calc SPR . .
H4B H 0.1177 0.4286 0.7500 0.030 Uiso 0.50 2 calc SPR . .
O1B O 0.0000 0.20911(16) 0.48986(14) 0.0362(6) Uani 1 2 d S . .
O1A O 0.0000 0.35654(16) 0.40422(13) 0.0322(6) Uani 1 2 d S . .
H1 H 0.0000 0.3139 0.3591 0.048 Uiso 1 2 calc SR . .
C22 C 0.0000 0.1399(3) 0.2500 0.0249(9) Uani 1 4 d S . .
C25 C 0.0000 -0.0315(2) 0.3045(2) 0.0339(7) Uani 1 2 d S . .
H25A H -0.1183 -0.0667 0.3297 0.041 Uiso 0.50 1 calc PR . .
H25B H 0.1183 -0.0667 0.3297 0.041 Uiso 0.50 1 calc PR . .
N21 N 0.0000 0.07981(19) 0.32741(16) 0.0289(6) Uani 1 2 d S . .
H21 H 0.0000 0.1046 0.3853 0.035 Uiso 1 2 calc SR . .
O22 O 0.0000 0.2392(2) 0.2500 0.0262(7) Uani 1 4 d S . .

loop_
_atom_site_aniso_label
_atom_site_aniso_U_11
_atom_site_aniso_U_22
_atom_site_aniso_U_33
_atom_site_aniso_U_23
_atom_site_aniso_U_13
_atom_site_aniso_U_12
C1 0.0287(16) 0.0272(15) 0.0225(14) 0.0011(12) 0.000 0.000
C2 0.0313(16) 0.0243(15) 0.0223(13) 0.0013(11) 0.000 0.000
C3 0.0304(15) 0.0217(14) 0.0192(13) 0.0011(11) 0.000 0.000
C4 0.029(2) 0.025(2) 0.0209(18) 0.000 0.000 0.000
O1B 0.0610(16) 0.0236(11) 0.0239(11) -0.0005(8) 0.000 0.000
O1A 0.0532(14) 0.0247(11) 0.0188(10) -0.0005(8) 0.000 0.000
C22 0.028(2) 0.021(2) 0.026(2) 0.000 0.000 0.000
C25 0.046(2) 0.0222(15) 0.0336(17) 0.0006(13) 0.000 0.000
N21 0.0404(16) 0.0228(13) 0.0235(12) -0.0001(10) 0.000 0.000
O22 0.0375(18) 0.0209(15) 0.0202(13) 0.000 0.000 0.000

loop_
_atom_type_symbol
_atom_type_description
_atom_type_scat_dispersion_real
_atom_type_scat_dispersion_imag
_atom_type_scat_source
C C 0.0033 0.0016 'International Tables Vol C Tables 4.2.6.8 and 6.1.1.4'
H H 0.0000 0.0000 'International Tables Vol C Tables 4.2.6.8 and 6.1.1.4'
N N 0.0061 0.0033 'International Tables Vol C Tables 4.2.6.8 and 6.1.1.4'
O O 0.0106 0.0060 'International Tables Vol C Tables 4.2.6.8 and 6.1.1.4'

loop_
_geom_angle_atom_site_label_1
_geom_angle_atom_site_label_2
_geom_angle_atom_site_label_3
_geom_angle
_geom_angle_site_symmetry_1
_geom_angle_site_symmetry_3
O1B C1 O1A 123.4(3) . .
O1B C1 C2 123.8(2) . .
O1A C1 C2 112.8(2) . .
C1 C2 C3 112.2(2) . .
C1 C2 H2A 109.2 . .
C3 C2 H2A 109.2 . .
C1 C2 H2B 109.2 . .
C3 C2 H2B 109.2 . .
H2A C2 H2B 107.9 . .
C2 C3 C4 114.1(2) . .
C2 C3 H3A 108.7 . .
C4 C3 H3A 108.7 . .
C2 C3 H3B 108.7 . .
C4 C3 H3B 108.7 . .
H3A C3 H3B 107.6 . .
C3 C4 C3 109.8(3) . 10_557
C3 C4 H4A 109.7 . .
C3 C4 H4A 109.7 10_557 .
C3 C4 H4B 109.7 . .
C3 C4 H4B 109.7 10_557 .
H4A C4 H4B 108.2 . .
C1 O1A H1 109.5 . .
O22 C22 N21 124.90(17) . 10_556
O22 C22 N21 124.90(17) . .
N21 C22 N21 110.2(3) 10_556 .
N21 C25 C25 102.93(15) . 10_556
N21 C25 H25A 111.2 . .
C25 C25 H25A 111.2 10_556 .
N21 C25 H25B 111.2 . .
C25 C25 H25B 111.2 10_556 .
H25A C25 H25B 109.1 . .
C22 N21 C25 112.0(2) . .
C22 N21 H21 124.0 . .
C25 N21 H21 124.0 . .

loop_
_geom_bond_atom_site_label_1
_geom_bond_atom_site_label_2
_geom_bond_distance
_geom_bond_site_symmetry_2
C1 O1B 1.213(3) .
C1 O1A 1.329(3) .
C1 C2 1.503(4) .
C2 C3 1.519(3) .
C2 H2A 0.9900 .
C2 H2B 0.9900 .
C3 C4 1.530(3) .
C3 H3A 0.9900 .
C3 H3B 0.9900 .
C4 C3 1.530(3) 10_557
C4 H4A 0.9900 .
C4 H4B 0.9900 .
O1A H1 0.8400 .
C22 O22 1.267(5) .
C22 N21 1.339(3) 10_556
C22 N21 1.339(3) .
C25 N21 1.456(4) .
C25 C25 1.546(6) 10_556
C25 H25A 0.9900 .
C25 H25B 0.9900 .
N21 H21 0.8800 .

loop_
_geom_hbond_atom_site_label_D
_geom_hbond_atom_site_label_H
_geom_hbond_atom_site_label_A
_geom_hbond_distance_DH
_geom_hbond_distance_HA
_geom_hbond_distance_DA
_geom_hbond_angle_DHA
_geom_hbond_site_symmetry_A
O1A H1 O22 0.84 1.82 2.651(2) 171.3 .
N21 H21 O1B 0.88 1.99 2.834(3) 159.2 .
